data_2103937
loop_
_publ_author_name
'Salmer\'on-Valverde, Amparo'
'Bern\`es, Sylvain'
'Robles-Mart\'inez, Juan Gerardo'

_publ_section_title
;Structure and degree of charge transfer of two polymorphs of a 1:1 molecular
 complex:
 [2,2'-bis-1,3-dithiole][9-dicyanomethylene-4,5,7-trinitrofluorene-2-carboxylic
 acid methyl ester] (TTF-MeDC2TNF)
;
_journal_issue 4
_journal_name_full 'Acta Crystallographica Section B'
_journal_page_first 505
_journal_page_last 511
_journal_paper_doi 10.1107/S0108768103011893
_journal_volume 59
_journal_year 2003
_chemical_formula_moiety 'C18 H7 N5 O8, C6 H4 S4'
_chemical_formula_sum 'C24 H11 N5 O8 S4'
_chemical_formula_weight 625.62
_chemical_name_systematic
; [2,2'-Bis-1,3-dithiole][9-dicyanomethylene-4,5,7-
 trinitro-fluorene-2-carboxylic acid methyl ester]
;
_space_group_IT_number 14
_symmetry_cell_setting monoclinic
_symmetry_space_group_name_Hall '-P 2yn'
_symmetry_space_group_name_H-M 'P 1 21/n 1'
_atom_sites_solution_hydrogens geom
_atom_sites_solution_primary direct
_atom_sites_solution_secondary difmap
_audit_creation_method SHELXL-97
_cell_angle_alpha 90.00
_cell_angle_beta 94.304(11)
_cell_angle_gamma 90.00
_cell_formula_units_Z 4
_cell_length_a 6.7816(17)
_cell_length_b 30.572(4)
_cell_length_c 12.4381(13)
_cell_measurement_reflns_used 60
_cell_measurement_temperature 296.0(10)
_cell_measurement_theta_max 11.09
_cell_measurement_theta_min 4.73
_cell_volume 2571.5(8)
_computing_cell_refinement 'XSCAnS 2.21 (Siemens, 1996)'
_computing_data_collection 'XSCAnS 2.21 (Siemens, 1996)'
_computing_data_reduction 'XSCAnS 2.21 (Siemens, 1996)'
_computing_molecular_graphics 'SHELXTL 5.10 (Sheldrick, 1998)'
_computing_publication_material 'SHELX97 (Sheldrick, 1997)'
_computing_structure_refinement 'SHELX97 (Sheldrick, 1997)'
_computing_structure_solution 'SHELXTL 5.10 (Sheldrick, 1998)'
_diffrn_ambient_temperature 296.0(10)
_diffrn_measured_fraction_theta_full 0.995
_diffrn_measured_fraction_theta_max 0.995
_diffrn_measurement_device_type 'Bruker P4'
_diffrn_measurement_method '2\q/\w scans'
_diffrn_radiation_monochromator graphite
_diffrn_radiation_type MoK\a
_diffrn_radiation_wavelength 0.71073
_diffrn_reflns_av_R_equivalents 0.0410
_diffrn_reflns_av_sigmaI/netI 0.0548
_diffrn_reflns_limit_h_max 1
_diffrn_reflns_limit_h_min -8
_diffrn_reflns_limit_k_max 36
_diffrn_reflns_limit_k_min -1
_diffrn_reflns_limit_l_max 14
_diffrn_reflns_limit_l_min -14
_diffrn_reflns_number 5958
_diffrn_reflns_theta_full 25.00
_diffrn_reflns_theta_max 25.00
_diffrn_reflns_theta_min 1.77
_diffrn_standards_decay_% 1
_diffrn_standards_interval_count 48
_diffrn_standards_number 2
_exptl_absorpt_coefficient_mu 0.431
_exptl_absorpt_correction_type none
_exptl_crystal_colour dark_brown
_exptl_crystal_density_diffrn 1.616
_exptl_crystal_density_method 'not measured'
_exptl_crystal_description needle
_exptl_crystal_F_000 1272
_exptl_crystal_size_max 0.70
_exptl_crystal_size_mid 0.16
_exptl_crystal_size_min 0.08
_refine_diff_density_max 0.662
_refine_diff_density_min -0.349
_refine_ls_extinction_method none
_refine_ls_goodness_of_fit_ref 1.064
_refine_ls_hydrogen_treatment constr
_refine_ls_matrix_type full
_refine_ls_number_parameters 370
_refine_ls_number_reflns 4503
_refine_ls_number_restraints 0
_refine_ls_restrained_S_all 1.064
_refine_ls_R_factor_all 0.1008
_refine_ls_R_factor_gt 0.0652
_refine_ls_shift/su_max 0.001
_refine_ls_shift/su_mean 0.000
_refine_ls_structure_factor_coef Fsqd
_refine_ls_weighting_details 'calc w=1/[\s^2^(Fo^2^)+(0.0585P)^2^+5.5383P] where P=(Fo^2^+2Fc^2^)/3'
_refine_ls_weighting_scheme calc
_refine_ls_wR_factor_gt 0.1511
_refine_ls_wR_factor_ref 0.1693
_reflns_number_gt 3133
_reflns_number_total 4503
_reflns_threshold_expression I>2\s(I)
_cod_data_source_file sn5000.cif
_cod_data_source_block cdc2tnf
_cod_depositor_comments
;
The following automatic conversions were performed:
'_symmetry_cell_setting' value 'Monoclinic' changed to 'monoclinic'
according to '/home/saulius/struct/CIF-dictionaries/cif_core.dic'
dictionary named 'cif_core.dic' version 2.4.1 from 2010-06-29.

Automatic conversion script
Id: cif_fix_enum 1527 2010-12-29 10:47:43Z saulius 

The following automatic conversions were performed:

'_symmetry_cell_setting' value 'Monoclinic' changed to 'monoclinic'
according to /home/saulius/struct/CIF-dictionaries/cif_core.dic
dictionary named 'cif_core.dic' version 2.4.1 from 2010-06-29.

Automatic conversion script
Id: cif_fix_values 1715 2011-07-08 13:25:40Z adriana 
;
_cod_original_sg_symbol_H-M 'P 21/n'
_cod_database_code 2103937
_cod_database_fobs_code 2103937

loop_
_symmetry_equiv_pos_as_xyz
'x, y, z'
'-x+1/2, y+1/2, -z+1/2'
'-x, -y, -z'
'x-1/2, -y-1/2, z-1/2'

loop_
_atom_site_label
_atom_site_fract_x
_atom_site_fract_y
_atom_site_fract_z
_atom_site_U_iso_or_equiv
_atom_site_adp_type
_atom_site_calc_flag
_atom_site_refinement_flags
_atom_site_occupancy
_atom_site_type_symbol
C1 0.2976(7) 0.55190(15) 0.2132(3) 0.0367(11) Uani d . 1 C
H1A 0.3170 0.5423 0.2842 0.044 Uiso calc R 1 H
C2 0.2778(7) 0.52171(14) 0.1290(4) 0.0357(11) Uani d . 1 C
C3 0.2453(7) 0.53659(15) 0.0241(4) 0.0409(12) Uani d . 1 C
H3A 0.2298 0.5165 -0.0321 0.049 Uiso calc R 1 H
C4 0.2354(7) 0.58046(16) 0.0019(3) 0.0387(11) Uani d . 1 C
C4A 0.2669(6) 0.61197(15) 0.0839(3) 0.0317(10) Uani d . 1 C
C4B 0.2786(7) 0.66021(15) 0.0875(3) 0.0333(10) Uani d . 1 C
C5 0.2852(8) 0.69395(16) 0.0124(4) 0.0433(12) Uani d . 1 C
C6 0.2846(8) 0.73740(17) 0.0417(4) 0.0474(13) Uani d . 1 C
H6A 0.2851 0.7593 -0.0101 0.057 Uiso calc R 1 H
C7 0.2833(8) 0.74778(16) 0.1505(4) 0.0444(12) Uani d . 1 C
C8 0.2890(7) 0.71643(14) 0.2293(4) 0.0372(11) Uani d . 1 C
H8A 0.2938 0.7241 0.3018 0.045 Uiso calc R 1 H
C8A 0.2875(7) 0.67244(14) 0.1973(3) 0.0325(10) Uani d . 1 C
C9 0.2953(7) 0.63326(14) 0.2656(3) 0.0316(10) Uani d . 1 C
C9A 0.2883(7) 0.59582(14) 0.1907(3) 0.0317(10) Uani d . 1 C
C10 0.3050(7) 0.63167(15) 0.3760(4) 0.0371(11) Uani d . 1 C
C11 0.3050(8) 0.59168(18) 0.4366(4) 0.0437(12) Uani d . 1 C
N12 0.3027(7) 0.56037(16) 0.4868(4) 0.0593(13) Uani d . 1 N
C13 0.3087(9) 0.67029(17) 0.4438(4) 0.0509(14) Uani d . 1 C
N14 0.3088(11) 0.69944(19) 0.4987(4) 0.095(2) Uani d . 1 N
C15 0.2863(8) 0.47399(16) 0.1481(4) 0.0437(12) Uani d . 1 C
O16 0.2636(8) 0.44730(12) 0.0774(3) 0.0776(14) Uani d . 1 O
O17 0.3190(7) 0.46362(11) 0.2507(3) 0.0637(11) Uani d . 1 O
C18 0.3325(13) 0.4170(2) 0.2796(5) 0.085(2) Uani d . 1 C
H18A 0.3564 0.4141 0.3563 0.128 Uiso calc R 1 H
H18B 0.4392 0.4038 0.2448 0.128 Uiso calc R 1 H
H18C 0.2107 0.4026 0.2565 0.128 Uiso calc R 1 H
N19 0.1603(8) 0.59223(17) -0.1088(3) 0.0603(13) Uani d . 1 N
O20 0.0540(6) 0.62625(15) -0.1203(3) 0.0646(11) Uani d . 1 O
O21 0.1964(8) 0.56729(14) -0.1819(3) 0.0788(14) Uani d . 1 O
N22 0.3245(9) 0.68566(17) -0.1014(4) 0.0666(15) Uani d . 1 N
O23 0.4336(7) 0.65394(17) -0.1197(3) 0.0735(13) Uani d . 1 O
O24 0.2499(9) 0.71146(14) -0.1688(3) 0.0909(17) Uani d . 1 O
N25 0.2803(8) 0.79436(15) 0.1820(4) 0.0630(13) Uani d . 1 N
O26 0.2897(10) 0.82204(14) 0.1126(4) 0.1025(19) Uani d . 1 O
O27 0.2651(8) 0.80272(13) 0.2769(4) 0.0840(15) Uani d . 1 O
S28 0.7867(2) 0.54576(4) 0.22884(10) 0.0437(3) Uani d . 1 S
C29 0.7882(8) 0.51976(17) 0.3516(5) 0.0536(14) Uani d . 1 C
H29A 0.7869 0.4894 0.3560 0.064 Uiso calc R 1 H
C30 0.7911(9) 0.5443(2) 0.4401(5) 0.0610(16) Uani d . 1 C
H30A 0.7902 0.5317 0.5082 0.073 Uiso calc R 1 H
S31 0.7969(2) 0.60078(4) 0.42341(9) 0.0473(4) Uani d . 1 S
C32 0.7880(7) 0.59870(16) 0.2825(4) 0.0378(11) Uani d . 1 C
C33 0.7832(7) 0.63553(15) 0.2216(3) 0.0346(10) Uani d . 1 C
S34 0.79314(19) 0.68820(4) 0.27898(9) 0.0386(3) Uani d . 1 S
C35 0.7895(7) 0.71523(17) 0.1555(4) 0.0430(12) Uani d . 1 C
H35A 0.7938 0.7456 0.1520 0.052 Uiso calc R 1 H
C36 0.7806(8) 0.69119(17) 0.0670(4) 0.0447(12) Uani d . 1 C
H36A 0.7800 0.7041 -0.0007 0.054 Uiso calc R 1 H
S37 0.7699(2) 0.63441(4) 0.08083(9) 0.0412(3) Uani d . 1 S

loop_
_atom_site_aniso_label
_atom_site_aniso_U_11
_atom_site_aniso_U_22
_atom_site_aniso_U_33
_atom_site_aniso_U_12
_atom_site_aniso_U_13
_atom_site_aniso_U_23
C1 0.048(3) 0.035(3) 0.026(2) 0.000(2) -0.002(2) 0.0002(19)
C2 0.042(3) 0.029(2) 0.037(3) 0.000(2) 0.004(2) -0.0026(19)
C3 0.054(3) 0.036(3) 0.032(3) -0.006(2) 0.003(2) -0.011(2)
C4 0.055(3) 0.042(3) 0.019(2) 0.000(2) 0.001(2) -0.0034(19)
C4A 0.031(2) 0.036(3) 0.028(2) 0.000(2) 0.0017(18) -0.0009(19)
C4B 0.037(3) 0.034(2) 0.028(2) 0.001(2) -0.0010(19) -0.0002(19)
C5 0.060(3) 0.037(3) 0.033(3) -0.005(2) 0.000(2) 0.004(2)
C6 0.061(3) 0.040(3) 0.040(3) 0.000(2) -0.003(2) 0.012(2)
C7 0.047(3) 0.030(3) 0.055(3) -0.003(2) -0.003(2) -0.003(2)
C8 0.047(3) 0.032(3) 0.033(2) 0.001(2) 0.005(2) -0.007(2)
C8A 0.035(2) 0.033(2) 0.029(2) 0.0006(19) -0.0002(19) 0.0017(18)
C9 0.037(3) 0.033(2) 0.025(2) -0.001(2) 0.0015(19) -0.0019(18)
C9A 0.038(3) 0.034(3) 0.023(2) 0.001(2) 0.0015(18) -0.0026(18)
C10 0.047(3) 0.037(3) 0.027(2) 0.001(2) -0.001(2) -0.0075(19)
C11 0.054(3) 0.050(3) 0.027(2) -0.002(2) 0.002(2) -0.004(2)
N12 0.077(3) 0.058(3) 0.043(3) -0.003(3) 0.004(2) 0.015(2)
C13 0.084(4) 0.043(3) 0.025(2) 0.004(3) 0.003(2) -0.005(2)
N14 0.178(7) 0.063(4) 0.042(3) -0.009(4) 0.005(3) -0.023(3)
C15 0.060(3) 0.033(3) 0.038(3) -0.001(2) 0.002(2) -0.005(2)
O16 0.150(4) 0.035(2) 0.046(2) -0.009(2) -0.005(2) -0.0126(18)
O17 0.115(3) 0.035(2) 0.040(2) 0.000(2) -0.007(2) 0.0005(16)
C18 0.144(7) 0.046(4) 0.064(4) -0.006(4) -0.007(4) 0.002(3)
N19 0.092(4) 0.057(3) 0.030(2) -0.005(3) -0.004(2) -0.002(2)
O20 0.072(3) 0.083(3) 0.037(2) -0.006(2) -0.0092(19) 0.011(2)
O21 0.141(4) 0.068(3) 0.0272(19) 0.004(3) 0.003(2) -0.0154(19)
N22 0.113(5) 0.051(3) 0.036(3) -0.012(3) 0.008(3) 0.004(2)
O23 0.088(3) 0.097(4) 0.038(2) -0.006(3) 0.018(2) -0.008(2)
O24 0.175(5) 0.057(3) 0.038(2) -0.001(3) -0.010(3) 0.023(2)
N25 0.076(4) 0.037(3) 0.075(4) 0.001(2) 0.000(3) -0.003(3)
O26 0.189(6) 0.036(2) 0.080(3) -0.006(3) -0.006(3) 0.015(2)
O27 0.129(4) 0.043(2) 0.082(3) 0.007(3) 0.017(3) -0.016(2)
S28 0.0540(8) 0.0377(7) 0.0397(7) -0.0009(6) 0.0049(6) -0.0042(5)
C29 0.069(4) 0.036(3) 0.057(4) 0.000(3) 0.009(3) 0.010(3)
C30 0.078(4) 0.059(4) 0.045(3) 0.005(3) -0.003(3) 0.019(3)
S31 0.0636(9) 0.0484(8) 0.0295(6) 0.0016(6) 0.0009(6) 0.0008(5)
C32 0.040(3) 0.043(3) 0.030(2) 0.001(2) 0.002(2) -0.004(2)
C33 0.038(3) 0.039(3) 0.026(2) -0.002(2) 0.0008(19) -0.0054(19)
S34 0.0495(7) 0.0373(7) 0.0290(6) -0.0028(5) 0.0026(5) -0.0040(5)
C35 0.053(3) 0.040(3) 0.036(3) -0.002(2) 0.002(2) 0.007(2)
C36 0.054(3) 0.045(3) 0.035(3) -0.005(2) 0.002(2) 0.012(2)
S37 0.0529(8) 0.0437(7) 0.0269(6) -0.0005(6) 0.0024(5) -0.0054(5)

loop_
_atom_type_symbol
_atom_type_description
_atom_type_scat_dispersion_real
_atom_type_scat_dispersion_imag
_atom_type_scat_source
C C 0.0033 0.0016 'International Tables Vol C Tables 4.2.6.8 and 6.1.1.4'
H H 0.0000 0.0000 'International Tables Vol C Tables 4.2.6.8 and 6.1.1.4'
N N 0.0061 0.0033 'International Tables Vol C Tables 4.2.6.8 and 6.1.1.4'
O O 0.0106 0.0060 'International Tables Vol C Tables 4.2.6.8 and 6.1.1.4'
S S 0.1246 0.1234 'International Tables Vol C Tables 4.2.6.8 and 6.1.1.4'

loop_
_geom_angle_atom_site_label_1
_geom_angle_atom_site_label_2
_geom_angle_atom_site_label_3
_geom_angle
C9A C1 C2 119.6(4)
C3 C2 C1 119.3(4)
C3 C2 C15 118.5(4)
C1 C2 C15 122.1(4)
C4 C3 C2 120.9(4)
C3 C4 C4A 121.4(4)
C3 C4 N19 115.8(4)
C4A C4 N19 122.1(4)
C4 C4A C9A 116.2(4)
C4 C4A C4B 135.2(4)
C9A C4A C4B 108.6(4)
C5 C4B C8A 116.8(4)
C5 C4B C4A 136.2(4)
C8A C4B C4A 107.0(4)
C6 C5 C4B 122.3(4)
C6 C5 N22 115.0(4)
C4B C5 N22 122.0(4)
C5 C6 C7 118.6(4)
C8 C7 C6 122.4(4)
C8 C7 N25 119.0(5)
C6 C7 N25 118.6(5)
C7 C8 C8A 117.9(4)
C8 C8A C4B 121.8(4)
C8 C8A C9 128.2(4)
C4B C8A C9 109.9(4)
C10 C9 C8A 127.3(4)
C10 C9 C9A 127.0(4)
C8A C9 C9A 105.7(3)
C1 C9A C4A 122.2(4)
C1 C9A C9 129.2(4)
C4A C9A C9 108.6(4)
C9 C10 C11 123.7(4)
C9 C10 C13 123.5(4)
C11 C10 C13 112.8(4)
N12 C11 C10 178.3(5)
N14 C13 C10 177.9(6)
O16 C15 O17 123.3(5)
O16 C15 C2 123.4(5)
O17 C15 C2 113.2(4)
C15 O17 C18 118.2(4)
O21 N19 O20 124.8(5)
O21 N19 C4 117.8(5)
O20 N19 C4 117.3(4)
O24 N22 O23 126.2(5)
O24 N22 C5 116.5(5)
O23 N22 C5 117.3(5)
O26 N25 O27 123.7(5)
O26 N25 C7 118.7(5)
O27 N25 C7 117.6(5)
C29 S28 C32 95.1(2)
C30 C29 S28 118.2(4)
C29 C30 S31 117.4(4)
C30 S31 C32 94.8(3)
C33 C32 S28 123.8(3)
C33 C32 S31 121.8(4)
S28 C32 S31 114.5(3)
C32 C33 S37 122.7(3)
C32 C33 S34 122.3(3)
S37 C33 S34 114.9(3)
C35 S34 C33 94.5(2)
C36 C35 S34 117.8(4)
C35 C36 S37 118.1(4)
C36 S37 C33 94.6(2)
C9A C1 H1A 120.2
C2 C1 H1A 120.2
C4 C3 H3A 119.5
C2 C3 H3A 119.5
C5 C6 H6A 120.7
C7 C6 H6A 120.7
C7 C8 H8A 121.0
C8A C8 H8A 121.0
O17 C18 H18A 109.5
O17 C18 H18B 109.5
H18A C18 H18B 109.5
O17 C18 H18C 109.5
H18A C18 H18C 109.5
H18B C18 H18C 109.5
C30 C29 H29A 120.9
S28 C29 H29A 120.9
C29 C30 H30A 121.3
S31 C30 H30A 121.3
C36 C35 H35A 121.1
S34 C35 H35A 121.1
C35 C36 H36A 121.0
S37 C36 H36A 121.0

loop_
_geom_bond_atom_site_label_1
_geom_bond_atom_site_label_2
_geom_bond_distance
C1 C9A 1.372(6)
C1 C2 1.395(6)
C2 C3 1.384(6)
C2 C15 1.479(7)
C3 C4 1.370(7)
C4 C4A 1.407(6)
C4 N19 1.476(6)
C4A C9A 1.415(6)
C4A C4B 1.478(6)
C4B C5 1.395(6)
C4B C8A 1.413(6)
C5 C6 1.378(7)
C5 N22 1.481(7)
C6 C7 1.390(7)
C7 C8 1.370(7)
C7 N25 1.478(7)
C8 C8A 1.403(6)
C8A C9 1.467(6)
C9 C10 1.371(6)
C9 C9A 1.474(6)
C10 C11 1.436(7)
C10 C13 1.451(7)
C11 N12 1.144(6)
C13 N14 1.122(7)
C15 O16 1.201(6)
C15 O17 1.318(6)
O17 C18 1.471(7)
N19 O21 1.225(6)
N19 O20 1.268(6)
N22 O24 1.232(6)
N22 O23 1.251(7)
N25 O26 1.213(6)
N25 O27 1.220(6)
S28 C29 1.721(5)
S28 C32 1.750(5)
C29 C30 1.330(8)
C30 S31 1.740(6)
S31 C32 1.751(5)
C32 C33 1.356(6)
C33 S37 1.747(4)
C33 S34 1.760(4)
S34 C35 1.743(5)
C35 C36 1.321(7)
C36 S37 1.746(5)
C1 H1A 0.9300
C3 H3A 0.9300
C6 H6A 0.9300
C8 H8A 0.9300
C18 H18A 0.9600
C18 H18B 0.9600
C18 H18C 0.9600
C29 H29A 0.9300
C30 H30A 0.9300
C35 H35A 0.9300
C36 H36A 0.9300

loop_
_geom_torsion_atom_site_label_1
_geom_torsion_atom_site_label_2
_geom_torsion_atom_site_label_3
_geom_torsion_atom_site_label_4
_geom_torsion
C9A C1 C2 C3 -1.2(7)
C9A C1 C2 C15 -180.0(5)
C1 C2 C3 C4 1.0(7)
C15 C2 C3 C4 179.8(5)
C2 C3 C4 C4A 3.0(8)
C2 C3 C4 N19 -167.9(5)
C3 C4 C4A C9A -6.4(7)
N19 C4 C4A C9A 163.9(4)
C3 C4 C4A C4B 175.8(5)
N19 C4 C4A C4B -13.9(8)
C4 C4A C4B C5 -8.7(10)
C9A C4A C4B C5 173.3(5)
C4 C4A C4B C8A 172.3(5)
C9A C4A C4B C8A -5.6(5)
C8A C4B C5 C6 -5.0(7)
C4A C4B C5 C6 176.1(5)
C8A C4B C5 N22 165.3(5)
C4A C4B C5 N22 -13.6(9)
C4B C5 C6 C7 1.9(8)
N22 C5 C6 C7 -169.0(5)
C5 C6 C7 C8 2.2(8)
C5 C6 C7 N25 -179.3(5)
C6 C7 C8 C8A -2.8(8)
N25 C7 C8 C8A 178.7(4)
C7 C8 C8A C4B -0.5(7)
C7 C8 C8A C9 179.1(5)
C5 C4B C8A C8 4.3(7)
C4A C4B C8A C8 -176.5(4)
C5 C4B C8A C9 -175.4(4)
C4A C4B C8A C9 3.8(5)
C8 C8A C9 C10 0.3(8)
C4B C8A C9 C10 179.9(5)
C8 C8A C9 C9A 179.7(5)
C4B C8A C9 C9A -0.6(5)
C2 C1 C9A C4A -2.6(7)
C2 C1 C9A C9 176.7(4)
C4 C4A C9A C1 6.2(7)
C4B C4A C9A C1 -175.4(4)
C4 C4A C9A C9 -173.1(4)
C4B C4A C9A C9 5.3(5)
C10 C9 C9A C1 -2.8(8)
C8A C9 C9A C1 177.8(5)
C10 C9 C9A C4A 176.5(5)
C8A C9 C9A C4A -2.9(5)
C8A C9 C10 C11 177.6(5)
C9A C9 C10 C11 -1.7(8)
C8A C9 C10 C13 0.2(8)
C9A C9 C10 C13 -179.1(5)
C9 C10 C11 N12 -15E1(2)
C13 C10 C11 N12 3E1(2)
C9 C10 C13 N14 152(19)
C11 C10 C13 N14 -25(19)
C3 C2 C15 O16 -1.1(8)
C1 C2 C15 O16 177.6(5)
C3 C2 C15 O17 179.7(5)
C1 C2 C15 O17 -1.6(7)
O16 C15 O17 C18 1.4(9)
C2 C15 O17 C18 -179.4(5)
C3 C4 N19 O21 -32.5(7)
C4A C4 N19 O21 156.6(5)
C3 C4 N19 O20 143.7(5)
C4A C4 N19 O20 -27.1(7)
C6 C5 N22 O24 -38.5(8)
C4B C5 N22 O24 150.5(5)
C6 C5 N22 O23 139.9(5)
C4B C5 N22 O23 -31.1(8)
C8 C7 N25 O26 174.7(6)
C6 C7 N25 O26 -3.9(8)
C8 C7 N25 O27 -6.4(8)
C6 C7 N25 O27 175.0(5)
C32 S28 C29 C30 -0.5(5)
S28 C29 C30 S31 -0.9(7)
C29 C30 S31 C32 1.8(5)
C29 S28 C32 C33 -178.5(5)
C29 S28 C32 S31 1.7(3)
C30 S31 C32 C33 178.2(4)
C30 S31 C32 S28 -2.1(3)
S28 C32 C33 S37 1.4(6)
S31 C32 C33 S37 -178.8(3)
S28 C32 C33 S34 -177.8(3)
S31 C32 C33 S34 2.0(6)
C32 C33 S34 C35 178.0(4)
S37 C33 S34 C35 -1.3(3)
C33 S34 C35 C36 0.3(5)
S34 C35 C36 S37 0.8(6)
C35 C36 S37 C33 -1.4(5)
C32 C33 S37 C36 -177.7(4)
S34 C33 S37 C36 1.6(3)

loop_
_cod_related_entry_id
_cod_related_entry_database
_cod_related_entry_code
1 ChemSpider 21140327
